data_7100472
loop_
_publ_author_name
'I. Ghesner'
'W.E. Piers'
'M. Parvez'
'R. McDonald'

_publ_section_title
;
Cyclic boronium and borenium cations derived from
borabenzene-pyridine complexes.
;
_journal_name_full 'Chemical Communications'
_journal_paper_doi 10.1039/b502448j
_journal_year 2005
_chemical_formula_moiety 'C15 H16 B N2, C H2 Cl2, Cl'
_chemical_formula_sum 'C16 H18 B Cl3 N2'
_chemical_formula_weight 355.48
_space_group_IT_number 14
_symmetry_cell_setting monoclinic
_symmetry_space_group_name_Hall '-P 2yn'
_symmetry_space_group_name_H-M 'P 1 21/n 1'
_cell_angle_alpha 90.00
_cell_angle_beta 93.264(2)
_cell_angle_gamma 90.00
_cell_formula_units_Z 4
_cell_length_a 10.4732(13)
_cell_length_b 13.5673(17)
_cell_length_c 12.5002(16)
_cell_measurement_temperature 193(2)
_cell_volume 1773.3(4)
_diffrn_ambient_temperature 193(2)
_exptl_crystal_density_diffrn 1.332
_cod_depositor_comments
;
The following automatic conversions were performed:
'_symmetry_cell_setting' value 'Monoclinic' changed to 'monoclinic'
according to '/home/saulius/struct/CIF-dictionaries/cif_core.dic'
dictionary named 'cif_core.dic' version 2.4.1 from 2010-06-29.

Automatic conversion script
Id: cif_fix_enum 1527 2010-12-29 10:47:43Z saulius 
;
_cod_original_sg_symbol_H-M 'P 21/n'
_cod_database_code 7100472

loop_
_symmetry_equiv_pos_as_xyz
'x, y, z'
'-x+1/2, y+1/2, -z+1/2'
'-x, -y, -z'
'x-1/2, -y-1/2, z-1/2'

loop_
_atom_site_label
_atom_site_type_symbol
_atom_site_fract_x
_atom_site_fract_y
_atom_site_fract_z
_atom_site_U_iso_or_equiv
_atom_site_adp_type
_atom_site_occupancy
_atom_site_symmetry_multiplicity
_atom_site_calc_flag
_atom_site_refinement_flags
_atom_site_disorder_assembly
_atom_site_disorder_group
N1 N 0.36543(16) 0.08455(13) 0.27210(13) 0.0338(4) Uani 1 1 d . . .
N2 N 0.14200(17) 0.13190(13) 0.31986(14) 0.0360(4) Uani 1 1 d . . .
C1 C 0.2118(3) -0.05093(17) 0.34924(19) 0.0489(6) Uani 1 1 d . . .
H1 H 0.1575 -0.0721 0.2902 0.059 Uiso 1 1 calc R . .
C2 C 0.2494(3) -0.11478(19) 0.4264(2) 0.0540(7) Uani 1 1 d . . .
H2 H 0.2279 -0.1823 0.4160 0.065 Uiso 1 1 calc R . .
C3 C 0.3203(3) -0.0878(2) 0.5239(3) 0.0747(9) Uani 1 1 d . . .
H3A H 0.4034 -0.1227 0.5255 0.090 Uiso 1 1 calc R . .
H3B H 0.2732 -0.1131 0.5846 0.090 Uiso 1 1 calc R . .
C4 C 0.3462(2) 0.01592(19) 0.54323(18) 0.0467(6) Uani 1 1 d . . .
H4 H 0.3856 0.0343 0.6106 0.056 Uiso 1 1 calc R . .
C5 C 0.3186(2) 0.08620(18) 0.47294(17) 0.0429(5) Uani 1 1 d . . .
H5 H 0.3348 0.1531 0.4918 0.051 Uiso 1 1 calc R . .
C11 C 0.4145(2) 0.01465(18) 0.21062(17) 0.0424(5) Uani 1 1 d . . .
H11 H 0.3810 -0.0503 0.2126 0.051 Uiso 1 1 calc R . .
C12 C 0.5120(2) 0.0346(2) 0.14493(19) 0.0509(6) Uani 1 1 d . . .
H12 H 0.5455 -0.0164 0.1027 0.061 Uiso 1 1 calc R . .
C13 C 0.5608(2) 0.1279(2) 0.1403(2) 0.0531(6) Uani 1 1 d . . .
H13 H 0.6285 0.1426 0.0954 0.064 Uiso 1 1 calc R . .
C14 C 0.5093(2) 0.2003(2) 0.2027(2) 0.0507(6) Uani 1 1 d . . .
H14 H 0.5405 0.2660 0.2004 0.061 Uiso 1 1 calc R . .
C15 C 0.4128(2) 0.17686(17) 0.26804(18) 0.0409(5) Uani 1 1 d . . .
H15 H 0.3785 0.2268 0.3114 0.049 Uiso 1 1 calc R . .
C21 C 0.1010(2) 0.13782(17) 0.21629(18) 0.0432(5) Uani 1 1 d . . .
H21 H 0.1448 0.1017 0.1645 0.052 Uiso 1 1 calc R . .
C22 C -0.0025(2) 0.19452(19) 0.1829(2) 0.0529(6) Uani 1 1 d . . .
H22 H -0.0293 0.1984 0.1092 0.063 Uiso 1 1 calc R . .
C23 C -0.0664(2) 0.2455(2) 0.2585(3) 0.0604(7) Uani 1 1 d . . .
H23 H -0.1382 0.2853 0.2375 0.072 Uiso 1 1 calc R . .
C24 C -0.0259(3) 0.2385(2) 0.3642(3) 0.0657(8) Uani 1 1 d . . .
H24 H -0.0701 0.2724 0.4174 0.079 Uiso 1 1 calc R . .
C25 C 0.0795(2) 0.1818(2) 0.3924(2) 0.0524(6) Uani 1 1 d . . .
H25 H 0.1086 0.1781 0.4657 0.063 Uiso 1 1 calc R . .
B B 0.2583(3) 0.05995(19) 0.35696(19) 0.0380(6) Uani 1 1 d . . .
Cl1 Cl 0.20233(5) -0.13366(4) 0.05930(4) 0.04191(16) Uani 1 1 d . . .
Cl1S Cl -0.15330(7) -0.03818(5) 0.25336(5) 0.0597(2) Uani 1 1 d . . .
Cl2S Cl -0.18806(8) -0.14918(5) 0.05608(6) 0.0698(2) Uani 1 1 d . . .
C1S C -0.1056(2) -0.05099(17) 0.12100(19) 0.0468(6) Uani 1 1 d . . .
H1SA H -0.1236 0.0109 0.0810 0.056 Uiso 1 1 calc R . .
H1SB H -0.0124 -0.0634 0.1221 0.056 Uiso 1 1 calc R . .

loop_
_atom_site_aniso_label
_atom_site_aniso_U_11
_atom_site_aniso_U_22
_atom_site_aniso_U_33
_atom_site_aniso_U_23
_atom_site_aniso_U_13
_atom_site_aniso_U_12
N1 0.0371(10) 0.0343(10) 0.0291(9) -0.0021(7) -0.0060(7) 0.0048(8)
N2 0.0367(10) 0.0357(10) 0.0354(9) -0.0009(8) 0.0003(8) -0.0046(8)
C1 0.0687(17) 0.0384(13) 0.0386(13) -0.0002(10) -0.0057(11) -0.0067(12)
C2 0.0632(16) 0.0385(14) 0.0587(16) 0.0090(12) -0.0098(13) -0.0081(12)
C3 0.075(2) 0.0593(19) 0.086(2) 0.0241(16) -0.0285(17) -0.0092(16)
C4 0.0428(13) 0.0600(16) 0.0365(12) 0.0059(11) -0.0036(10) -0.0027(12)
C5 0.0526(14) 0.0419(13) 0.0338(12) -0.0045(10) -0.0006(10) 0.0007(11)
C11 0.0472(13) 0.0419(13) 0.0373(12) -0.0079(10) -0.0049(10) 0.0088(11)
C12 0.0500(15) 0.0584(17) 0.0437(14) -0.0113(12) -0.0020(11) 0.0179(13)
C13 0.0391(13) 0.0773(19) 0.0433(13) 0.0004(13) 0.0048(11) 0.0078(13)
C14 0.0464(14) 0.0530(15) 0.0528(15) 0.0001(12) 0.0049(11) -0.0056(12)
C15 0.0438(13) 0.0400(13) 0.0387(12) -0.0047(10) 0.0009(10) 0.0021(10)
C21 0.0436(13) 0.0470(14) 0.0386(12) 0.0033(11) -0.0002(10) -0.0008(11)
C22 0.0431(14) 0.0546(16) 0.0597(16) 0.0125(13) -0.0080(12) -0.0028(12)
C23 0.0389(14) 0.0519(16) 0.089(2) 0.0009(15) -0.0058(14) 0.0051(12)
C24 0.0425(15) 0.074(2) 0.080(2) -0.0239(16) 0.0012(14) 0.0096(14)
C25 0.0454(14) 0.0642(17) 0.0478(14) -0.0124(13) 0.0034(11) 0.0000(12)
B 0.0470(15) 0.0356(13) 0.0310(12) 0.0001(11) -0.0007(10) 0.0005(11)
Cl1 0.0405(3) 0.0452(3) 0.0401(3) 0.0007(2) 0.0033(2) 0.0011(2)
Cl1S 0.0637(4) 0.0575(4) 0.0590(4) -0.0025(3) 0.0125(3) 0.0056(3)
Cl2S 0.0762(5) 0.0645(5) 0.0706(5) -0.0152(4) 0.0211(4) -0.0259(4)
C1S 0.0462(14) 0.0398(13) 0.0555(15) 0.0016(11) 0.0112(11) -0.0033(10)

loop_
_geom_bond_atom_site_label_1
_geom_bond_atom_site_label_2
_geom_bond_distance
_geom_bond_site_symmetry_2
_geom_bond_publ_flag
N1 C11 1.341(3) . ?
N1 C15 1.349(3) . ?
N1 B 1.622(3) . ?
N2 C25 1.333(3) . ?
N2 C21 1.343(3) . ?
N2 B 1.609(3) . ?
C1 C2 1.339(3) . ?
C1 B 1.583(3) . ?
C2 C3 1.439(4) . ?
C3 C4 1.450(4) . ?
C4 C5 1.318(3) . ?
C5 B 1.588(3) . ?
C11 C12 1.373(3) . ?
C12 C13 1.368(4) . ?
C13 C14 1.383(4) . ?
C14 C15 1.372(3) . ?
C21 C22 1.374(3) . ?
C22 C23 1.376(4) . ?
C23 C24 1.367(4) . ?
C24 C25 1.375(4) . ?
Cl1S C1S 1.764(2) . ?
Cl2S C1S 1.760(2) . ?
